data_7031445
loop_
_publ_author_name
'Phillips, Nicholas'
'Tang, Christina Y.'
'Tirfoin, R\'emi'
'Kelly, Michael J.'
'Thompson, Amber L.'
'Gutmann, Matthias J.'
'Aldridge, Simon'

_publ_section_title
;
 Modulating reactivity in iridium bis(N-heterocyclic carbene) complexes:
 influence of ring size on E-H bond activation chemistry.
;
_journal_issue 32
_journal_name_full 'Dalton transactions (Cambridge, England : 2003)'
_journal_page_first 12288
_journal_page_last 12298
_journal_paper_doi 10.1039/c4dt01398k
_journal_volume 43
_journal_year 2014
_chemical_formula_moiety 'C42 H52 Cl Ir N4'
_chemical_formula_sum 'C42 H52 Cl Ir N4'
_chemical_formula_weight 840.57
_space_group_IT_number 14
_symmetry_cell_setting monoclinic
_symmetry_space_group_name_Hall '-P 2yn'
_symmetry_space_group_name_H-M 'P 1 21/n 1'
_atom_sites_solution_hydrogens difmap
_atom_sites_solution_primary direct
_audit_creation_date 13-06-01
_audit_creation_method CRYSTALS_ver_14.40
_cell_angle_alpha 90
_cell_angle_beta 104.6968(4)
_cell_angle_gamma 90
_cell_formula_units_Z 4
_cell_length_a 15.8693(1)
_cell_length_b 12.3445(1)
_cell_length_c 21.1450(2)
_cell_measurement_reflns_used 9434
_cell_measurement_temperature 150
_cell_measurement_theta_max 27
_cell_measurement_theta_min 5
_cell_volume 4006.75(6)
_computing_cell_refinement 'DENZO/SCALEPACK (Otwinowski & Minor, 1997)'
_computing_data_collection 'COLLECT (Nonius, 2001).'
_computing_data_reduction 'DENZO/SCALEPACK (Otwinowski & Minor, 1997)'
_computing_molecular_graphics 'CAMERON (Watkin et al., 1996)'
_computing_publication_material 'CRYSTALS (Betteridge et al., 2003)'
_computing_structure_refinement 'CRYSTALS (Betteridge et al., 2003)'
_computing_structure_solution 'SIR92 (Altomare et al., 1994)'
_diffrn_ambient_temperature 150
_diffrn_measured_fraction_theta_full 0.993
_diffrn_measured_fraction_theta_max 0.993
_diffrn_measurement_device Area
_diffrn_measurement_device_type 'Nonius KappaCCD'
_diffrn_measurement_method \w
_diffrn_radiation_monochromator graphite
_diffrn_radiation_type 'Mo K\a'
_diffrn_radiation_wavelength 0.71073
_diffrn_reflns_av_R_equivalents 0.024
_diffrn_reflns_limit_h_max 19
_diffrn_reflns_limit_h_min -20
_diffrn_reflns_limit_k_max 15
_diffrn_reflns_limit_k_min 0
_diffrn_reflns_limit_l_max 27
_diffrn_reflns_limit_l_min 0
_diffrn_reflns_number 138077
_diffrn_reflns_theta_full 26.925
_diffrn_reflns_theta_max 27.474
_diffrn_reflns_theta_min 5.130
_diffrn_standards_number 0
_exptl_absorpt_coefficient_mu 3.431
_exptl_absorpt_correction_T_max 0.54
_exptl_absorpt_correction_T_min 0.47
_exptl_absorpt_correction_type multi-scan
_exptl_absorpt_process_details 'DENZO/SCALEPACK (Otwinowski & Minor, 1997)'
_exptl_crystal_colour orange
_exptl_crystal_density_diffrn 1.393
_exptl_crystal_density_method 'not measured'
_exptl_crystal_description block
_exptl_crystal_F_000 1704
_exptl_crystal_size_max 0.260
_exptl_crystal_size_mid 0.240
_exptl_crystal_size_min 0.180
_platon_squeeze_details
;
The discrete Fourier transform of the void region were treated as 
contributions to the A and B parts of the calculated structure factors.
;
_refine_diff_density_max 1.50
_refine_diff_density_min -1.43
_refine_ls_extinction_method None
_refine_ls_goodness_of_fit_ref 0.9283
_refine_ls_hydrogen_treatment mixed
_refine_ls_matrix_type full
_refine_ls_number_parameters 437
_refine_ls_number_reflns 9099
_refine_ls_number_restraints 0
_refine_ls_R_factor_all 0.0424
_refine_ls_R_factor_gt 0.0282
_refine_ls_shift/su_max 0.0027828
_refine_ls_shift/su_mean 0.0000294
_refine_ls_structure_factor_coef Fsqd
_refine_ls_weighting_details
;
 Method, part 1, Chebychev polynomial, (Watkin, 1994, Prince, 1982) 
 [weight] = 1.0/[A~0~*T~0~(x)+A~1~*T~1~(x) ... +A~n-1~]*T~n-1~(x)] 
 where A~i~ are the Chebychev coefficients listed below and x= Fcalc/Fmax 
 Method = Robust Weighting (Prince, 1982) 
 W = [weight] * [1-(deltaF/6*sigmaF)^2^]^2^ 
 A~i~ are: 
 9.29 13.0 6.35 1.76 
;
_refine_ls_weighting_scheme calc
_refine_ls_wR_factor_all 0.0732
_refine_ls_wR_factor_gt 0.0611
_refine_ls_wR_factor_ref 0.0732
_reflns_limit_h_max 19
_reflns_limit_h_min -20
_reflns_limit_k_max 15
_reflns_limit_k_min 0
_reflns_limit_l_max 27
_reflns_limit_l_min 0
_reflns_number_gt 7269
_reflns_number_total 9099
_reflns_threshold_expression I>2.0\s(I)
_oxford_diffrn_Wilson_B_factor 1.84
_oxford_diffrn_Wilson_scale 69.36
_oxford_refine_ls_r_factor_ref 0.0424
_oxford_refine_ls_scale 0.12102(2)
_oxford_reflns_number_all 9099
_oxford_reflns_threshold_expression_ref I>0.0\s(I)
_oxford_structure_analysis_title 066nprt13
_cod_data_source_file c4dt01398k1.cif
_cod_data_source_block 3
_cod_depositor_comments 'Adding full bibliography for 7031443--7031451.cif.'
_cod_original_sg_symbol_H-M 'P 21/n'
_cod_database_code 7031445

loop_
_symmetry_equiv_pos_as_xyz
x,y,z
-x,-y,-z
-x+1/2,y+1/2,-z+1/2
x+1/2,-y+1/2,z+1/2

loop_
_atom_site_label
_atom_site_type_symbol
_atom_site_fract_x
_atom_site_fract_y
_atom_site_fract_z
_atom_site_U_iso_or_equiv
_atom_site_occupancy
_atom_site_adp_type
_atom_site_refinement_flags_posn
Ir1 Ir 0.510898(9) 0.594152(11) 0.742671(7) 0.0223 1.0000 Uani .
Cl2 Cl 0.56327(7) 0.75111(8) 0.69609(5) 0.0361 1.0000 Uani .
C3 C 0.4471(2) 0.4540(3) 0.76234(19) 0.0286 1.0000 Uani .
C4 C 0.3844(2) 0.4227(3) 0.69880(19) 0.0270 1.0000 Uani .
C5 C 0.3873(3) 0.3231(3) 0.6686(2) 0.0312 1.0000 Uani .
C6 C 0.3300(3) 0.2954(3) 0.6090(2) 0.0352 1.0000 Uani .
C7 C 0.2692(3) 0.3717(4) 0.5786(2) 0.0352 1.0000 Uani .
C8 C 0.2640(3) 0.4734(3) 0.6062(2) 0.0325 1.0000 Uani .
C9 C 0.3210(3) 0.4970(3) 0.6663(2) 0.0290 1.0000 Uani .
N10 N 0.3164(2) 0.6001(3) 0.69591(17) 0.0315 1.0000 Uani .
C11 C 0.3888(3) 0.6529(3) 0.72978(19) 0.0279 1.0000 Uani .
N12 N 0.3615(2) 0.7365(3) 0.75997(17) 0.0321 1.0000 Uani .
C13 C 0.4138(3) 0.8215(3) 0.7961(2) 0.0300 1.0000 Uani .
C14 C 0.4296(3) 0.9144(4) 0.7639(2) 0.0376 1.0000 Uani .
C15 C 0.4768(3) 0.9976(4) 0.8014(3) 0.0442 1.0000 Uani .
C16 C 0.5058(3) 0.9914(4) 0.8683(3) 0.0434 1.0000 Uani .
C17 C 0.4874(3) 0.8978(4) 0.8990(2) 0.0377 1.0000 Uani .
C18 C 0.4416(3) 0.8123(3) 0.8641(2) 0.0309 1.0000 Uani .
C19 C 0.4208(3) 0.7132(4) 0.8987(2) 0.0392 1.0000 Uani .
C20 C 0.5561(4) 1.0830(5) 0.9080(3) 0.0665 1.0000 Uani .
C21 C 0.3962(4) 0.9262(5) 0.6906(2) 0.0555 1.0000 Uani .
C22 C 0.2657(3) 0.7457(4) 0.7447(3) 0.0434 1.0000 Uani .
C23 C 0.2376(3) 0.6349(4) 0.7162(3) 0.0435 1.0000 Uani .
C24 C 0.2026(3) 0.5566(4) 0.5674(2) 0.0459 1.0000 Uani .
C25 C 0.3358(4) 0.1874(4) 0.5775(3) 0.0509 1.0000 Uani .
C26 C 0.6353(2) 0.5339(3) 0.76747(18) 0.0250 1.0000 Uani .
N27 N 0.6876(2) 0.5325(3) 0.82884(16) 0.0290 1.0000 Uani .
C28 C 0.6641(2) 0.5615(3) 0.88782(19) 0.0268 1.0000 Uani .
C29 C 0.6670(2) 0.6692(3) 0.90750(19) 0.0259 1.0000 Uani .
C30 C 0.6484(3) 0.6923(3) 0.96734(19) 0.0324 1.0000 Uani .
C31 C 0.6270(3) 0.6124(4) 1.0065(2) 0.0361 1.0000 Uani .
C32 C 0.6247(3) 0.5065(4) 0.9850(2) 0.0372 1.0000 Uani .
C33 C 0.6433(3) 0.4786(3) 0.9261(2) 0.0330 1.0000 Uani .
C34 C 0.6390(4) 0.3623(4) 0.9050(3) 0.0471 1.0000 Uani .
C35 C 0.6074(4) 0.6398(5) 1.0708(2) 0.0517 1.0000 Uani .
C36 C 0.6886(3) 0.7604(4) 0.8671(2) 0.0355 1.0000 Uani .
C37 C 0.7785(3) 0.5008(4) 0.8323(2) 0.0369 1.0000 Uani .
C38 C 0.7743(3) 0.4711(5) 0.7618(2) 0.0489 1.0000 Uani .
N39 N 0.6837(2) 0.5004(3) 0.72748(17) 0.0310 1.0000 Uani .
C40 C 0.6517(3) 0.4724(4) 0.6600(2) 0.0314 1.0000 Uani .
C41 C 0.6680(3) 0.5401(4) 0.6118(2) 0.0382 1.0000 Uani .
C42 C 0.7161(4) 0.6456(5) 0.6276(3) 0.0547 1.0000 Uani .
C43 C 0.6381(3) 0.5088(4) 0.5468(2) 0.0452 1.0000 Uani .
C44 C 0.5941(3) 0.4123(5) 0.5284(2) 0.0432 1.0000 Uani .
C45 C 0.5812(3) 0.3445(4) 0.5779(2) 0.0417 1.0000 Uani .
C46 C 0.6115(3) 0.3723(4) 0.6443(2) 0.0337 1.0000 Uani .
C47 C 0.6073(3) 0.2913(4) 0.6962(2) 0.0442 1.0000 Uani .
C48 C 0.5638(4) 0.3809(6) 0.4571(2) 0.0606 1.0000 Uani .
H31 H 0.4149 0.4708 0.7946 0.0353 1.0000 Uiso R
H32 H 0.4882 0.3951 0.7786 0.0350 1.0000 Uiso R
H51 H 0.4295 0.2723 0.6893 0.0381 1.0000 Uiso R
H71 H 0.2303 0.3545 0.5388 0.0431 1.0000 Uiso R
H151 H 0.4886 1.0605 0.7805 0.0543 1.0000 Uiso R
H171 H 0.5063 0.8934 0.9443 0.0470 1.0000 Uiso R
H191 H 0.4416 0.7236 0.9454 0.0601 1.0000 Uiso R
H193 H 0.3588 0.7034 0.8868 0.0599 1.0000 Uiso R
H192 H 0.4492 0.6515 0.8857 0.0602 1.0000 Uiso R
H201 H 0.5409 1.0877 0.9492 0.0992 1.0000 Uiso R
H203 H 0.5415 1.1494 0.8843 0.0991 1.0000 Uiso R
H202 H 0.6173 1.0694 0.9153 0.0991 1.0000 Uiso R
H211 H 0.4299 0.9819 0.6763 0.0840 1.0000 Uiso R
H213 H 0.3355 0.9466 0.6801 0.0840 1.0000 Uiso R
H212 H 0.4031 0.8587 0.6703 0.0840 1.0000 Uiso R
H221 H 0.2459 0.7608 0.7843 0.0520 1.0000 Uiso R
H222 H 0.2453 0.8027 0.7120 0.0520 1.0000 Uiso R
H232 H 0.2265 0.5860 0.7499 0.0552 1.0000 Uiso R
H231 H 0.1862 0.6379 0.6788 0.0549 1.0000 Uiso R
H243 H 0.2283 0.6278 0.5776 0.0709 1.0000 Uiso R
H242 H 0.1482 0.5535 0.5794 0.0710 1.0000 Uiso R
H241 H 0.1930 0.5428 0.5216 0.0711 1.0000 Uiso R
H253 H 0.2807 0.1512 0.5673 0.0792 1.0000 Uiso R
H252 H 0.3783 0.1437 0.6069 0.0791 1.0000 Uiso R
H251 H 0.3542 0.1985 0.5374 0.0791 1.0000 Uiso R
H301 H 0.6504 0.7643 0.9815 0.0392 1.0000 Uiso R
H321 H 0.6106 0.4520 1.0109 0.0450 1.0000 Uiso R
H342 H 0.6298 0.3161 0.9392 0.0732 1.0000 Uiso R
H341 H 0.6936 0.3425 0.8961 0.0731 1.0000 Uiso R
H343 H 0.5925 0.3508 0.8658 0.0733 1.0000 Uiso R
H352 H 0.5593 0.5966 1.0757 0.0781 1.0000 Uiso R
H351 H 0.6575 0.6257 1.1063 0.0782 1.0000 Uiso R
H353 H 0.5921 0.7150 1.0705 0.0783 1.0000 Uiso R
H362 H 0.7054 0.8244 0.8938 0.0562 1.0000 Uiso R
H361 H 0.7358 0.7389 0.8491 0.0563 1.0000 Uiso R
H363 H 0.6388 0.7765 0.8318 0.0563 1.0000 Uiso R
H372 H 0.8180 0.5614 0.8465 0.0469 1.0000 Uiso R
H371 H 0.7959 0.4393 0.8613 0.0470 1.0000 Uiso R
H382 H 0.8167 0.5120 0.7457 0.0623 1.0000 Uiso R
H381 H 0.7847 0.3940 0.7588 0.0622 1.0000 Uiso R
H421 H 0.7188 0.6815 0.5880 0.0821 1.0000 Uiso R
H423 H 0.7742 0.6302 0.6528 0.0822 1.0000 Uiso R
H422 H 0.6867 0.6898 0.6524 0.0821 1.0000 Uiso R
H431 H 0.6475 0.5548 0.5132 0.0562 1.0000 Uiso R
H451 H 0.5504 0.2790 0.5666 0.0512 1.0000 Uiso R
H472 H 0.5732 0.2292 0.6758 0.0681 1.0000 Uiso R
H471 H 0.6655 0.2680 0.7179 0.0680 1.0000 Uiso R
H473 H 0.5804 0.3242 0.7274 0.0678 1.0000 Uiso R
H482 H 0.5148 0.3328 0.4524 0.0957 1.0000 Uiso R
H481 H 0.6104 0.3444 0.4444 0.0959 1.0000 Uiso R
H483 H 0.5468 0.4442 0.4309 0.0962 1.0000 Uiso R
H8 H 0.520(3) 0.622(4) 0.814(2) 0.031(12) 1.0000 Uiso .

loop_
_atom_site_aniso_label
_atom_site_aniso_U_11
_atom_site_aniso_U_22
_atom_site_aniso_U_33
_atom_site_aniso_U_23
_atom_site_aniso_U_13
_atom_site_aniso_U_12
Ir1 0.02124(7) 0.02413(7) 0.02249(7) -0.00170(6) 0.00753(5) 0.00106(6)
Cl2 0.0376(5) 0.0335(5) 0.0392(5) 0.0050(4) 0.0135(4) -0.0025(4)
C3 0.0266(19) 0.032(2) 0.0303(19) 0.0032(16) 0.0121(16) -0.0001(15)
C4 0.0236(17) 0.028(2) 0.0306(19) 0.0027(15) 0.0102(15) -0.0047(14)
C5 0.0282(19) 0.0286(19) 0.039(2) 0.0044(17) 0.0126(17) -0.0004(16)
C6 0.038(2) 0.028(2) 0.040(2) 0.0005(18) 0.0117(19) -0.0038(17)
C7 0.036(2) 0.034(2) 0.033(2) 0.0000(17) 0.0017(18) -0.0059(17)
C8 0.031(2) 0.030(2) 0.035(2) 0.0039(17) 0.0049(17) -0.0039(16)
C9 0.0262(18) 0.028(2) 0.033(2) 0.0000(16) 0.0087(16) 0.0007(15)
N10 0.0205(15) 0.0331(18) 0.0407(18) -0.0046(15) 0.0071(14) 0.0036(14)
C11 0.0283(19) 0.030(2) 0.0278(19) 0.0014(15) 0.0108(16) 0.0005(15)
N12 0.0270(16) 0.0344(19) 0.0355(18) -0.0070(15) 0.0092(14) 0.0062(14)
C13 0.033(2) 0.0268(19) 0.032(2) -0.0030(16) 0.0114(17) 0.0068(16)
C14 0.047(2) 0.033(2) 0.037(2) 0.0082(18) 0.0182(19) 0.0130(19)
C15 0.054(3) 0.027(2) 0.059(3) 0.010(2) 0.027(2) 0.007(2)
C16 0.043(3) 0.032(2) 0.059(3) -0.007(2) 0.020(2) 0.0003(19)
C17 0.042(2) 0.040(2) 0.033(2) -0.0027(19) 0.0118(18) 0.002(2)
C18 0.035(2) 0.030(2) 0.030(2) -0.0001(16) 0.0129(17) 0.0042(16)
C19 0.044(2) 0.036(2) 0.040(2) 0.0060(19) 0.015(2) 0.001(2)
C20 0.072(4) 0.041(3) 0.088(4) -0.015(3) 0.025(3) -0.014(3)
C21 0.076(4) 0.054(3) 0.038(3) 0.018(2) 0.017(3) 0.023(3)
C22 0.029(2) 0.053(3) 0.048(3) -0.010(2) 0.0086(19) 0.012(2)
C23 0.026(2) 0.049(3) 0.057(3) -0.006(2) 0.013(2) 0.0042(19)
C24 0.040(2) 0.041(3) 0.047(3) 0.005(2) -0.006(2) 0.003(2)
C25 0.054(3) 0.037(3) 0.058(3) -0.008(2) 0.008(3) -0.004(2)
C26 0.0237(17) 0.0240(18) 0.0278(18) -0.0018(14) 0.0077(15) -0.0007(14)
N27 0.0213(15) 0.0385(19) 0.0264(16) -0.0040(14) 0.0043(13) 0.0070(14)
C28 0.0247(18) 0.0292(19) 0.0254(18) -0.0027(15) 0.0042(15) 0.0034(15)
C29 0.0222(17) 0.0272(18) 0.0276(18) -0.0020(15) 0.0048(15) -0.0054(14)
C30 0.038(2) 0.031(2) 0.0275(19) -0.0052(16) 0.0066(17) -0.0025(17)
C31 0.040(2) 0.046(3) 0.0234(18) -0.0027(17) 0.0090(17) -0.0049(19)
C32 0.048(3) 0.034(2) 0.027(2) 0.0094(17) 0.0067(19) -0.0033(19)
C33 0.035(2) 0.028(2) 0.033(2) 0.0007(16) 0.0029(17) -0.0001(16)
C34 0.062(3) 0.029(2) 0.048(3) 0.002(2) 0.010(2) 0.003(2)
C35 0.067(3) 0.063(3) 0.032(2) -0.005(2) 0.026(2) -0.011(3)
C36 0.041(2) 0.033(2) 0.035(2) 0.0015(17) 0.0143(18) -0.0109(18)
C37 0.0243(19) 0.051(3) 0.034(2) -0.0071(19) 0.0042(17) 0.0073(18)
C38 0.027(2) 0.077(4) 0.042(3) -0.016(3) 0.0070(19) 0.013(2)
N39 0.0212(15) 0.042(2) 0.0313(17) -0.0086(15) 0.0085(13) 0.0053(14)
C40 0.0248(18) 0.039(2) 0.032(2) -0.0093(17) 0.0105(16) 0.0053(16)
C41 0.037(2) 0.045(3) 0.038(2) -0.006(2) 0.0213(19) -0.0007(19)
C42 0.063(3) 0.053(3) 0.063(3) -0.012(3) 0.042(3) -0.013(3)
C43 0.049(3) 0.056(3) 0.037(2) -0.003(2) 0.022(2) 0.004(2)
C44 0.039(2) 0.060(3) 0.030(2) -0.011(2) 0.0076(18) 0.009(2)
C45 0.031(2) 0.046(3) 0.047(3) -0.019(2) 0.009(2) -0.0004(19)
C46 0.0281(19) 0.037(2) 0.039(2) -0.0090(18) 0.0157(17) 0.0034(17)
C47 0.046(3) 0.045(3) 0.049(3) -0.007(2) 0.025(2) -0.001(2)
C48 0.058(3) 0.085(5) 0.035(3) -0.017(3) 0.006(2) 0.011(3)

loop_
_atom_type_symbol
_atom_type_scat_dispersion_real
_atom_type_scat_dispersion_imag
_atom_type_scat_Cromer_Mann_a1
_atom_type_scat_Cromer_Mann_b1
_atom_type_scat_Cromer_Mann_a2
_atom_type_scat_Cromer_Mann_b2
_atom_type_scat_Cromer_Mann_a3
_atom_type_scat_Cromer_Mann_b3
_atom_type_scat_Cromer_Mann_a4
_atom_type_scat_Cromer_Mann_b4
_atom_type_scat_Cromer_Mann_c
_atom_type_scat_source
C 0.0033 0.0016 2.3100 20.8439 1.0200 10.2075 1.5886 0.5687 0.8650 51.6512 0.2156 'International Tables Vol C 4.2.6.8 and 6.1.1.4'
H 0.0000 0.0000 0.4930 10.5109 0.3229 26.1257 0.1402 3.1424 0.0408 57.7998 0.0030 'International Tables Vol C 4.2.6.8 and 6.1.1.4'
Cl 0.1484 0.1585 11.4604 0.0104 7.1964 1.1662 6.2556 18.5194 1.6455 47.7784 -9.5574 'International Tables Vol C 4.2.6.8 and 6.1.1.4'
Ir -1.4442 7.9887 27.3049 1.5928 16.7296 8.8655 15.6115 0.4179 5.8338 45.0011 11.4722 'International Tables Vol C 4.2.6.8 and 6.1.1.4'
N 0.0061 0.0033 12.2126 0.0057 3.1322 9.8933 2.0125 28.9975 1.1663 0.5826 -11.5290 'International Tables Vol C 4.2.6.8 and 6.1.1.4'

loop_
_geom_angle_atom_site_label_1
_geom_angle_atom_site_label_2
_geom_angle_atom_site_label_3
_geom_angle
_geom_angle_publ_flag
Cl2 Ir1 C3 167.30(11) yes
Cl2 Ir1 C11 94.26(11) yes
C3 Ir1 C11 80.12(16) yes
Cl2 Ir1 C26 89.24(11) yes
C3 Ir1 C26 97.59(15) yes
C11 Ir1 C26 173.13(15) yes
Cl2 Ir1 H8 105.6(17) no
C3 Ir1 H8 85.4(17) no
C11 Ir1 H8 84.4(17) no
C26 Ir1 H8 88.9(17) no
Ir1 C3 C4 106.1(2) yes
Ir1 C3 H31 109.2 no
C4 C3 H31 109.6 no
Ir1 C3 H32 111.7 no
C4 C3 H32 110.7 no
H31 C3 H32 109.5 no
C3 C4 C5 123.0(4) yes
C3 C4 C9 119.8(4) yes
C5 C4 C9 117.1(4) yes
C4 C5 C6 122.7(4) yes
C4 C5 H51 118.7 no
C6 C5 H51 118.6 no
C5 C6 C7 118.0(4) yes
C5 C6 C25 121.2(4) yes
C7 C6 C25 120.8(4) yes
C6 C7 C8 121.8(4) yes
C6 C7 H71 119.1 no
C8 C7 H71 119.1 no
C7 C8 C9 118.5(4) yes
C7 C8 C24 119.0(4) yes
C9 C8 C24 122.3(4) yes
C4 C9 C8 121.9(4) yes
C4 C9 N10 118.5(4) yes
C8 C9 N10 119.6(4) yes
C9 N10 C11 121.9(3) yes
C9 N10 C23 121.7(3) yes
C11 N10 C23 111.8(3) yes
Ir1 C11 N10 123.6(3) yes
Ir1 C11 N12 128.8(3) yes
N10 C11 N12 106.7(3) yes
C11 N12 C13 127.1(3) yes
C11 N12 C22 113.3(3) yes
C13 N12 C22 119.0(3) yes
N12 C13 C14 119.8(4) yes
N12 C13 C18 118.5(4) yes
C14 C13 C18 121.5(4) yes
C13 C14 C15 117.9(4) yes
C13 C14 C21 121.5(5) yes
C15 C14 C21 120.6(4) yes
C14 C15 C16 122.4(4) yes
C14 C15 H151 119.1 no
C16 C15 H151 118.5 no
C15 C16 C17 118.1(4) yes
C15 C16 C20 121.6(5) yes
C17 C16 C20 120.3(5) yes
C16 C17 C18 121.9(4) yes
C16 C17 H171 118.5 no
C18 C17 H171 119.5 no
C13 C18 C17 118.1(4) yes
C13 C18 C19 121.1(4) yes
C17 C18 C19 120.8(4) yes
C18 C19 H191 109.3 no
C18 C19 H193 108.1 no
H191 C19 H193 110.3 no
C18 C19 H192 109.2 no
H191 C19 H192 109.5 no
H193 C19 H192 110.4 no
C16 C20 H201 109.4 no
C16 C20 H203 109.0 no
H201 C20 H203 109.8 no
C16 C20 H202 109.1 no
H201 C20 H202 110.0 no
H203 C20 H202 109.5 no
C14 C21 H211 108.1 no
C14 C21 H213 109.2 no
H211 C21 H213 110.1 no
C14 C21 H212 109.0 no
H211 C21 H212 110.2 no
H213 C21 H212 110.2 no
N12 C22 C23 101.5(3) yes
N12 C22 H221 111.3 no
C23 C22 H221 112.6 no
N12 C22 H222 110.3 no
C23 C22 H222 110.7 no
H221 C22 H222 110.2 no
C22 C23 N10 101.1(4) yes
C22 C23 H232 110.7 no
N10 C23 H232 110.5 no
C22 C23 H231 112.8 no
N10 C23 H231 111.5 no
H232 C23 H231 110.0 no
C8 C24 H243 108.6 no
C8 C24 H242 109.1 no
H243 C24 H242 109.5 no
C8 C24 H241 110.1 no
H243 C24 H241 109.7 no
H242 C24 H241 109.7 no
C6 C25 H253 111.0 no
C6 C25 H252 108.9 no
H253 C25 H252 109.5 no
C6 C25 H251 109.1 no
H253 C25 H251 109.1 no
H252 C25 H251 109.1 no
Ir1 C26 N27 124.6(3) yes
Ir1 C26 N39 128.2(3) yes
N27 C26 N39 106.8(3) yes
C26 N27 C28 126.8(3) yes
C26 N27 C37 113.9(3) yes
C28 N27 C37 119.3(3) yes
N27 C28 C29 120.2(4) yes
N27 C28 C33 118.2(4) yes
C29 C28 C33 121.5(4) yes
C28 C29 C30 117.8(4) yes
C28 C29 C36 122.8(4) yes
C30 C29 C36 119.4(4) yes
C29 C30 C31 122.3(4) yes
C29 C30 H301 119.0 no
C31 C30 H301 118.6 no
C30 C31 C32 117.9(4) yes
C30 C31 C35 121.1(4) yes
C32 C31 C35 121.0(4) yes
C31 C32 C33 122.3(4) yes
C31 C32 H321 118.7 no
C33 C32 H321 119.0 no
C28 C33 C32 118.2(4) yes
C28 C33 C34 121.9(4) yes
C32 C33 C34 120.0(4) yes
C33 C34 H342 110.3 no
C33 C34 H341 109.1 no
H342 C34 H341 108.2 no
C33 C34 H343 111.2 no
H342 C34 H343 109.1 no
H341 C34 H343 108.9 no
C31 C35 H352 109.0 no
C31 C35 H351 110.1 no
H352 C35 H351 109.8 no
C31 C35 H353 108.8 no
H352 C35 H353 109.4 no
H351 C35 H353 109.7 no
C29 C36 H362 110.4 no
C29 C36 H361 109.3 no
H362 C36 H361 109.2 no
C29 C36 H363 109.6 no
H362 C36 H363 109.6 no
H361 C36 H363 108.7 no
N27 C37 C38 102.5(3) yes
N27 C37 H372 110.9 no
C38 C37 H372 110.7 no
N27 C37 H371 110.8 no
C38 C37 H371 111.5 no
H372 C37 H371 110.4 no
C37 C38 N39 102.5(3) yes
C37 C38 H382 110.9 no
N39 C38 H382 112.0 no
C37 C38 H381 109.6 no
N39 C38 H381 111.5 no
H382 C38 H381 110.1 no
C38 N39 C26 114.0(3) yes
C38 N39 C40 118.9(3) yes
C26 N39 C40 126.0(3) yes
N39 C40 C41 120.0(4) yes
N39 C40 C46 118.6(4) yes
C41 C40 C46 121.2(4) yes
C40 C41 C42 122.4(4) yes
C40 C41 C43 118.4(4) yes
C42 C41 C43 119.1(5) yes
C41 C42 H421 109.9 no
C41 C42 H423 108.3 no
H421 C42 H423 109.1 no
C41 C42 H422 109.0 no
H421 C42 H422 110.6 no
H423 C42 H422 109.9 no
C41 C43 C44 122.5(5) yes
C41 C43 H431 119.6 no
C44 C43 H431 117.9 no
C43 C44 C45 117.8(4) yes
C43 C44 C48 120.6(5) yes
C45 C44 C48 121.6(5) yes
C44 C45 C46 121.6(4) yes
C44 C45 H451 119.3 no
C46 C45 H451 119.0 no
C45 C46 C40 118.3(4) yes
C45 C46 C47 120.1(4) yes
C40 C46 C47 121.3(4) yes
C46 C47 H472 108.9 no
C46 C47 H471 109.4 no
H472 C47 H471 109.4 no
C46 C47 H473 109.3 no
H472 C47 H473 110.0 no
H471 C47 H473 109.7 no
C44 C48 H482 107.7 no
C44 C48 H481 109.0 no
H482 C48 H481 109.9 no
C44 C48 H483 109.9 no
H482 C48 H483 110.1 no
H481 C48 H483 110.2 no

loop_
_geom_bond_atom_site_label_1
_geom_bond_atom_site_label_2
_geom_bond_distance
_geom_bond_publ_flag
Ir1 Cl2 2.4146(10) yes
Ir1 C3 2.099(4) yes
Ir1 C11 2.021(4) yes
Ir1 C26 2.049(4) yes
Ir1 H8 1.52(4) no
C3 C4 1.505(5) yes
C3 H31 0.972 no
C3 H32 0.980 no
C4 C5 1.390(6) yes
C4 C9 1.406(5) yes
C5 C6 1.399(6) yes
C5 H51 0.940 no
C6 C7 1.385(6) yes
C6 C25 1.502(6) yes
C7 C8 1.395(6) yes
C7 H71 0.932 no
C8 C9 1.391(6) yes
C8 C24 1.508(6) yes
C9 N10 1.428(5) yes
N10 C11 1.357(5) yes
N10 C23 1.485(5) yes
C11 N12 1.342(5) yes
N12 C13 1.433(5) yes
N12 C22 1.476(5) yes
C13 C14 1.388(6) yes
C13 C18 1.397(6) yes
C14 C15 1.392(7) yes
C14 C21 1.514(6) yes
C15 C16 1.374(7) yes
C15 H151 0.936 no
C16 C17 1.392(7) yes
C16 C20 1.511(7) yes
C17 C18 1.384(6) yes
C17 H171 0.931 no
C18 C19 1.504(6) yes
C19 H191 0.967 no
C19 H193 0.959 no
C19 H192 0.960 no
C20 H201 0.962 no
C20 H203 0.958 no
C20 H202 0.959 no
C21 H211 0.965 no
C21 H213 0.966 no
C21 H212 0.956 no
C22 C23 1.516(7) yes
C22 H221 0.983 no
C22 H222 0.982 no
C23 H232 0.984 no
C23 H231 0.981 no
C24 H243 0.969 no
C24 H242 0.961 no
C24 H241 0.957 no
C25 H253 0.957 no
C25 H252 0.959 no
C25 H251 0.973 no
C26 N27 1.352(5) yes
C26 N39 1.344(5) yes
N27 C28 1.436(5) yes
N27 C37 1.478(5) yes
C28 C29 1.390(5) yes
C28 C33 1.396(6) yes
C29 C30 1.400(5) yes
C29 C36 1.505(5) yes
C30 C31 1.385(6) yes
C30 H301 0.936 no
C31 C32 1.381(6) yes
C31 C35 1.508(6) yes
C32 C33 1.393(6) yes
C32 H321 0.930 no
C33 C34 1.500(6) yes
C34 H342 0.962 no
C34 H341 0.963 no
C34 H343 0.969 no
C35 H352 0.958 no
C35 H351 0.962 no
C35 H353 0.959 no
C36 H362 0.967 no
C36 H361 0.960 no
C36 H363 0.959 no
C37 C38 1.521(6) yes
C37 H372 0.973 no
C37 H371 0.972 no
C38 N39 1.482(5) yes
C38 H382 0.969 no
C38 H381 0.971 no
N39 C40 1.431(5) yes
C40 C41 1.392(6) yes
C40 C46 1.392(6) yes
C41 C42 1.503(7) yes
C41 C43 1.391(6) yes
C42 H421 0.957 no
C42 H423 0.959 no
C42 H422 0.958 no
C43 C44 1.385(7) yes
C43 H431 0.951 no
C44 C45 1.394(7) yes
C44 C48 1.514(6) yes
C45 C46 1.406(6) yes
C45 H451 0.944 no
C46 C47 1.499(7) yes
C47 H472 0.973 no
C47 H471 0.966 no
C47 H473 0.963 no
C48 H482 0.963 no
C48 H481 0.961 no
C48 H483 0.955 no

loop_
_platon_squeeze_void_nr
_platon_squeeze_void_average_x
_platon_squeeze_void_average_y
_platon_squeeze_void_average_z
_platon_squeeze_void_volume
_platon_squeeze_void_count_electrons
_platon_squeeze_void_content
1 0.500 0.000 0.500 166 16 ' '
2 1.000 0.500 1.000 166 16 ' '
